data_2103289
loop_
_publ_author_name
'Quesada, Antonio'
'Marchal, Antonio'
'Melguizo, Manuel'
'Nogueras, Manuel'
'S\'anchez, Adolfo'
'Low, John N.'
'Cannon, Debbie'
'Farrell, Dorcas M. M.'
'Glidewell, Christopher'

_publ_section_title
;
 Amino-substituted O^6^-benzyl-5-nitrosopyrimidines: interplay of
 molecular, molecular-electronic and supramolecular structures
;
_journal_issue 2
_journal_name_full 'Acta Crystallographica Section B'
_journal_page_first 300
_journal_page_last 315
_journal_paper_doi 10.1107/S0108768101021607
_journal_volume 58
_journal_year 2002
_chemical_formula_moiety 'C18 H17 N3 O2'
_chemical_formula_sum 'C18 H17 N3 O2'
_chemical_formula_weight 307.35
_chemical_name_systematic
;
2-Amino-4,6-bis(benzyloxy)pyrimidine
;
_space_group_IT_number 15
_symmetry_cell_setting monoclinic
_symmetry_space_group_name_Hall '-C 2yc'
_symmetry_space_group_name_H-M 'C 1 2/c 1'
_atom_sites_solution_hydrogens geom
_atom_sites_solution_primary direct
_atom_sites_solution_secondary difmap
_cell_angle_alpha 90.00
_cell_angle_beta 98.8790(16)
_cell_angle_gamma 90.00
_cell_formula_units_Z 8
_cell_length_a 32.4902(9)
_cell_length_b 7.5034(2)
_cell_length_c 12.7804(4)
_cell_measurement_reflns_used 3482
_cell_measurement_temperature 150(2)
_cell_measurement_theta_max 27.47
_cell_measurement_theta_min 2.54
_cell_volume 3078.36(15)
_computing_cell_refinement 'DENZO-SMN (Otwinowski & Minor, 1997)'
_computing_data_collection 'Kappa-CCD server software (Nonius, 1997)'
_computing_data_reduction 'DENZO-SMN (Otwinowski & Minor, 1997)'
_computing_molecular_graphics 'PLATON (Spek, 2001)'
_computing_publication_material 'SHELXL-97 (Sheldrick, 1997b) and PRPKAPPA (Ferguson, 1999)'
_computing_structure_refinement 'SHELXL-97 (Sheldrick, 1997b)'
_computing_structure_solution 'SHELXS-97 (Sheldrick, 1997a)'
_diffrn_ambient_temperature 150(2)
_diffrn_measured_fraction_theta_full 0.996
_diffrn_measured_fraction_theta_max 0.983
_diffrn_measurement_device_type Kappa-CCD
_diffrn_measurement_method '\f scans, and \w scans with \k offsets'
_diffrn_radiation_monochromator graphite
_diffrn_radiation_source 'fine-focus sealed X-ray tube'
_diffrn_radiation_type 'Mo K\a'
_diffrn_radiation_wavelength 0.71073
_diffrn_reflns_av_R_equivalents 0.044
_diffrn_reflns_av_sigmaI/netI 0.0410
_diffrn_reflns_limit_h_max 42
_diffrn_reflns_limit_h_min -40
_diffrn_reflns_limit_k_max 9
_diffrn_reflns_limit_k_min -8
_diffrn_reflns_limit_l_max 15
_diffrn_reflns_limit_l_min -16
_diffrn_reflns_number 13174
_diffrn_reflns_theta_full 25.50
_diffrn_reflns_theta_max 27.47
_diffrn_reflns_theta_min 2.54
_diffrn_standards_decay_% 0
_exptl_absorpt_coefficient_mu 0.089
_exptl_absorpt_correction_T_max 0.9773
_exptl_absorpt_correction_T_min 0.9654
_exptl_absorpt_correction_type multi-scan
_exptl_absorpt_process_details 'DENZO-SMN (Otwinowski & Minor, 1997)'
_exptl_crystal_colour colourless
_exptl_crystal_density_diffrn 1.326
_exptl_crystal_density_method 'not measured'
_exptl_crystal_description block
_exptl_crystal_F_000 1296
_exptl_crystal_size_max 0.40
_exptl_crystal_size_mid 0.40
_exptl_crystal_size_min 0.26
_refine_diff_density_max 0.198
_refine_diff_density_min -0.268
_refine_ls_extinction_method none
_refine_ls_goodness_of_fit_ref 1.044
_refine_ls_hydrogen_treatment constr
_refine_ls_matrix_type full
_refine_ls_number_parameters 208
_refine_ls_number_reflns 3482
_refine_ls_number_restraints 0
_refine_ls_restrained_S_all 1.044
_refine_ls_R_factor_all 0.0628
_refine_ls_R_factor_gt 0.0442
_refine_ls_shift/su_max 0.001
_refine_ls_shift/su_mean 0.000
_refine_ls_structure_factor_coef Fsqd
_refine_ls_weighting_details 'w=1/[\s^2^(Fo^2^)+(0.0613P)^2^+0.8375P] where P=(Fo^2^+2Fc^2^)/3'
_refine_ls_weighting_scheme calc
_refine_ls_wR_factor_gt 0.1060
_refine_ls_wR_factor_ref 0.1150
_reflns_number_gt 2677
_reflns_number_total 3482
_reflns_threshold_expression >2\s(I)
_cod_data_source_file na0133.cif
_cod_data_source_block 10
_cod_depositor_comments
;
The following automatic conversions were performed:
'_exptl_absorpt_correction_type' value 'Multi-scan' changed to
'multi-scan' according to
'/home/saulius/struct/CIF-dictionaries/cif_core.dic' dictionary named
'cif_core.dic' version 2.4.1 from 2010-06-29.

Automatic conversion script
Id: cif_fix_enum 1527 2010-12-29 10:47:43Z saulius 

The following automatic conversions were performed:

'_exptl_absorpt_correction_type' value 'Multi-scan' changed to
'multi-scan' according to
/home/saulius/struct/CIF-dictionaries/cif_core.dic dictionary named
'cif_core.dic' version 2.4.1 from 2010-06-29.

Automatic conversion script
Id: cif_fix_values 1715 2011-07-08 13:25:40Z adriana 
;
_cod_original_sg_symbol_H-M C2/c
_cod_database_code 2103289

loop_
_symmetry_equiv_pos_as_xyz
'x, y, z'
'-x, y, -z+1/2'
'x+1/2, y+1/2, z'
'-x+1/2, y+1/2, -z+1/2'
'-x, -y, -z'
'x, -y, z-1/2'
'-x+1/2, -y+1/2, -z'
'x+1/2, -y+1/2, z-1/2'

loop_
_atom_site_label
_atom_site_fract_x
_atom_site_fract_y
_atom_site_fract_z
_atom_site_U_iso_or_equiv
_atom_site_adp_type
_atom_site_calc_flag
_atom_site_refinement_flags
_atom_site_occupancy
_atom_site_type_symbol
N1 0.51399(3) 0.30144(14) -0.10795(7) 0.0216(2) Uani d . 1 N
C2 0.55011(4) 0.37611(16) -0.12195(9) 0.0211(3) Uani d . 1 C
N2 0.55466(3) 0.42003(16) -0.22163(8) 0.0272(3) Uani d . 1 N
N3 0.58237(3) 0.41632(14) -0.04514(8) 0.0220(2) Uani d . 1 N
C4 0.57639(4) 0.37325(17) 0.05097(9) 0.0212(3) Uani d . 1 C
O4 0.60729(3) 0.40530(13) 0.13291(6) 0.0263(2) Uani d . 1 O
C47 0.64548(4) 0.47886(18) 0.10783(10) 0.0261(3) Uani d . 1 C
C41 0.67596(4) 0.49060(17) 0.20885(10) 0.0243(3) Uani d . 1 C
C42 0.67281(4) 0.38366(19) 0.29557(10) 0.0299(3) Uani d . 1 C
C43 0.70229(4) 0.3945(2) 0.38634(11) 0.0366(4) Uani d . 1 C
C44 0.73511(4) 0.5120(2) 0.39122(12) 0.0403(4) Uani d . 1 C
C45 0.73852(4) 0.6191(2) 0.30552(13) 0.0421(4) Uani d . 1 C
C46 0.70906(4) 0.6093(2) 0.21481(12) 0.0336(3) Uani d . 1 C
C5 0.54043(4) 0.29522(17) 0.07708(9) 0.0216(3) Uani d . 1 C
C6 0.50982(4) 0.26317(16) -0.00809(9) 0.0200(3) Uani d . 1 C
O6 0.47240(2) 0.18894(12) -0.00159(6) 0.0242(2) Uani d . 1 O
C67 0.46354(4) 0.14564(17) 0.10187(9) 0.0227(3) Uani d . 1 C
C61 0.42053(4) 0.06749(17) 0.09185(9) 0.0219(3) Uani d . 1 C
C62 0.39349(4) 0.06184(18) -0.00354(10) 0.0272(3) Uani d . 1 C
C63 0.35409(4) -0.0129(2) -0.00843(11) 0.0336(3) Uani d . 1 C
C64 0.34146(4) -0.08177(19) 0.08176(12) 0.0335(3) Uani d . 1 C
C66 0.40735(4) -0.00204(18) 0.18197(10) 0.0279(3) Uani d . 1 C
C65 0.36809(4) -0.07632(19) 0.17698(11) 0.0320(3) Uani d . 1 C
H2A 0.5343 0.3993 -0.2742 0.033 Uiso calc R 1 H
H2B 0.5780 0.4695 -0.2343 0.033 Uiso calc R 1 H
H47A 0.6404 0.5988 0.0762 0.031 Uiso calc R 1 H
H47B 0.6568 0.4015 0.0562 0.031 Uiso calc R 1 H
H42 0.6503 0.3022 0.2929 0.036 Uiso calc R 1 H
H43 0.6998 0.3204 0.4454 0.044 Uiso calc R 1 H
H44 0.7553 0.5191 0.4534 0.048 Uiso calc R 1 H
H45 0.7611 0.7001 0.3085 0.051 Uiso calc R 1 H
H46 0.7115 0.6843 0.1562 0.040 Uiso calc R 1 H
H5 0.5373 0.2665 0.1478 0.026 Uiso calc R 1 H
H67A 0.4653 0.2543 0.1462 0.027 Uiso calc R 1 H
H67B 0.4842 0.0587 0.1363 0.027 Uiso calc R 1 H
H62 0.4020 0.1093 -0.0658 0.033 Uiso calc R 1 H
H63 0.3358 -0.0167 -0.0740 0.040 Uiso calc R 1 H
H64 0.3145 -0.1327 0.0782 0.040 Uiso calc R 1 H
H66 0.4255 0.0015 0.2478 0.033 Uiso calc R 1 H
H65 0.3595 -0.1236 0.2391 0.038 Uiso calc R 1 H

loop_
_atom_site_aniso_label
_atom_site_aniso_U_11
_atom_site_aniso_U_22
_atom_site_aniso_U_33
_atom_site_aniso_U_12
_atom_site_aniso_U_13
_atom_site_aniso_U_23
N1 0.0217(5) 0.0231(6) 0.0198(5) 0.0003(4) 0.0025(4) 0.0004(4)
C2 0.0228(6) 0.0189(6) 0.0219(6) 0.0029(5) 0.0040(5) 0.0012(5)
N2 0.0243(6) 0.0363(7) 0.0208(5) -0.0046(5) 0.0029(4) 0.0052(5)
N3 0.0224(5) 0.0223(6) 0.0213(5) -0.0002(4) 0.0032(4) -0.0010(4)
C4 0.0210(6) 0.0203(6) 0.0218(6) 0.0020(5) 0.0016(5) -0.0034(5)
O4 0.0194(4) 0.0382(6) 0.0210(4) -0.0063(4) 0.0025(3) -0.0035(4)
C47 0.0220(6) 0.0288(7) 0.0283(6) -0.0043(5) 0.0063(5) -0.0009(6)
C41 0.0201(6) 0.0246(7) 0.0285(6) 0.0007(5) 0.0049(5) -0.0050(5)
C42 0.0241(7) 0.0336(8) 0.0316(7) -0.0037(6) 0.0031(6) 0.0006(6)
C43 0.0293(7) 0.0489(10) 0.0306(7) 0.0030(7) 0.0016(6) 0.0036(6)
C44 0.0246(7) 0.0571(11) 0.0363(8) 0.0010(7) -0.0045(6) -0.0096(7)
C45 0.0267(7) 0.0488(10) 0.0489(9) -0.0125(7) -0.0001(7) -0.0065(8)
C46 0.0276(7) 0.0347(8) 0.0383(8) -0.0079(6) 0.0042(6) 0.0004(6)
C5 0.0230(6) 0.0242(7) 0.0179(5) -0.0002(5) 0.0043(5) -0.0009(5)
C6 0.0207(6) 0.0170(6) 0.0228(6) 0.0022(5) 0.0047(5) -0.0004(5)
O6 0.0211(4) 0.0319(5) 0.0199(4) -0.0049(4) 0.0038(3) 0.0003(4)
C67 0.0254(6) 0.0233(7) 0.0196(6) -0.0010(5) 0.0041(5) -0.0008(5)
C61 0.0224(6) 0.0177(6) 0.0264(6) 0.0017(5) 0.0066(5) -0.0022(5)
C62 0.0255(7) 0.0277(7) 0.0285(6) 0.0008(5) 0.0042(5) 0.0032(6)
C63 0.0239(7) 0.0382(9) 0.0366(7) 0.0006(6) -0.0023(6) 0.0018(6)
C64 0.0222(7) 0.0323(8) 0.0466(8) -0.0022(6) 0.0077(6) 0.0009(6)
C66 0.0309(7) 0.0268(7) 0.0264(6) -0.0031(6) 0.0061(5) -0.0017(5)
C65 0.0329(7) 0.0299(8) 0.0356(7) -0.0036(6) 0.0136(6) 0.0023(6)

loop_
_atom_type_symbol
_atom_type_description
_atom_type_scat_dispersion_real
_atom_type_scat_dispersion_imag
_atom_type_scat_source
C C 0.0033 0.0016 'International Tables Vol C Tables 4.2.6.8 and 6.1.1.4'
H H 0.0000 0.0000 'International Tables Vol C Tables 4.2.6.8 and 6.1.1.4'
N N 0.0061 0.0033 'International Tables Vol C Tables 4.2.6.8 and 6.1.1.4'
O O 0.0106 0.0060 'International Tables Vol C Tables 4.2.6.8 and 6.1.1.4'

loop_
_geom_angle_atom_site_label_1
_geom_angle_atom_site_label_2
_geom_angle_atom_site_label_3
_geom_angle
_geom_angle_publ_flag
C6 N1 C2 116.01(10) no
N1 C2 N2 117.13(10) no
N1 C2 N3 126.39(11) no
N2 C2 N3 116.46(11) no
C2 N2 H2A 120.0 no
C2 N2 H2B 120.0 no
H2A N2 H2B 120.0 no
C4 N3 C2 114.41(10) no
N3 C4 O4 118.69(11) no
N3 C4 C5 125.33(11) no
O4 C4 C5 115.98(10) no
C4 O4 C47 117.21(9) no
O4 C47 C41 107.91(10) no
O4 C47 H47A 110.1 no
C41 C47 H47A 110.1 no
O4 C47 H47B 110.1 no
C41 C47 H47B 110.1 no
H47A C47 H47B 108.4 no
C42 C41 C46 118.66(12) no
C42 C41 C47 122.22(11) no
C46 C41 C47 119.10(12) no
C41 C42 C43 120.56(13) no
C41 C42 H42 119.7 no
C43 C42 H42 119.7 no
C44 C43 C42 120.30(14) no
C44 C43 H43 119.8 no
C42 C43 H43 119.8 no
C45 C44 C43 119.64(13) no
C45 C44 H44 120.2 no
C43 C44 H44 120.2 no
C44 C45 C46 120.27(14) no
C44 C45 H45 119.9 no
C46 C45 H45 119.9 no
C45 C46 C41 120.57(14) no
C45 C46 H46 119.7 no
C41 C46 H46 119.7 no
C6 C5 C4 114.46(11) no
C6 C5 H5 122.8 no
C4 C5 H5 122.8 no
N1 C6 O6 111.85(10) no
N1 C6 C5 123.40(11) no
O6 C6 C5 124.75(10) no
C6 O6 C67 117.43(9) no
O6 C67 C61 109.05(9) no
O6 C67 H67A 109.9 no
C61 C67 H67A 109.9 no
O6 C67 H67B 109.9 no
C61 C67 H67B 109.9 no
H67A C67 H67B 108.3 no
C62 C61 C66 118.78(11) no
C62 C61 C67 122.72(11) no
C66 C61 C67 118.50(11) no
C61 C62 C63 120.33(12) no
C61 C62 H62 119.8 no
C63 C62 H62 119.8 no
C64 C63 C62 120.21(12) no
C64 C63 H63 119.9 no
C62 C63 H63 119.9 no
C65 C64 C63 119.85(12) no
C65 C64 H64 120.1 no
C63 C64 H64 120.1 no
C65 C66 C61 120.81(12) no
C65 C66 H66 119.6 no
C61 C66 H66 119.6 no
C64 C65 C66 120.01(13) no
C64 C65 H65 120.0 no
C66 C65 H65 120.0 no

loop_
_geom_bond_atom_site_label_1
_geom_bond_atom_site_label_2
_geom_bond_distance
_geom_bond_publ_flag
N1 C6 1.3353(15) no
N1 C2 1.3372(16) no
C2 N2 1.3459(15) no
C2 N3 1.3550(15) no
N2 H2A 0.8800 no
N2 H2B 0.8800 no
N3 C4 1.3132(16) no
C4 O4 1.3556(14) no
C4 C5 1.3927(18) no
O4 C47 1.4388(15) no
C47 C41 1.5034(17) no
C47 H47A 0.9900 no
C47 H47B 0.9900 no
C41 C42 1.3848(19) no
C41 C46 1.3892(18) no
C42 C43 1.3881(18) no
C42 H42 0.9500 no
C43 C44 1.378(2) no
C43 H43 0.9500 no
C44 C45 1.377(2) no
C44 H44 0.9500 no
C45 C46 1.387(2) no
C45 H45 0.9500 no
C46 H46 0.9500 no
C5 C6 1.3776(16) no
C5 H5 0.9500 no
C6 O6 1.3516(14) no
O6 C67 1.4332(14) no
C67 C61 1.5026(17) no
C67 H67A 0.9900 no
C67 H67B 0.9900 no
C61 C62 1.3890(17) no
C61 C66 1.3909(18) no
C62 C63 1.3904(19) no
C62 H62 0.9500 no
C63 C64 1.382(2) no
C63 H63 0.9500 no
C64 C65 1.381(2) no
C64 H64 0.9500 no
C66 C65 1.3843(19) no
C66 H66 0.9500 no
C65 H65 0.9500 no

loop_
_geom_hbond_atom_site_label_D
_geom_hbond_atom_site_label_H
_geom_hbond_atom_site_label_A
_geom_hbond_site_symmetry_A
_geom_hbond_distance_DH
_geom_hbond_distance_HA
_geom_hbond_distance_DA
_geom_hbond_angle_DHA
_geom_hbond_publ_flag
N2 H2A N1 2_654 0.88 2.13 3.002(2) 170 y
N2 H2B O4 6_565 0.88 2.27 3.013(2) 142 y

loop_
_geom_torsion_atom_site_label_1
_geom_torsion_atom_site_label_2
_geom_torsion_atom_site_label_3
_geom_torsion_atom_site_label_4
_geom_torsion
_geom_torsion_publ_flag
C6 N1 C2 N2 -178.39(11) no
C6 N1 C2 N3 -0.17(19) no
N1 C2 N3 C4 0.95(18) no
N2 C2 N3 C4 179.17(11) no
C2 N3 C4 O4 178.78(11) no
C2 N3 C4 C5 -0.97(18) no
N3 C4 O4 C47 -2.34(16) no
C5 C4 O4 C47 177.43(11) no
C4 O4 C47 C41 -175.99(10) no
O4 C47 C41 C42 23.68(17) no
O4 C47 C41 C46 -158.05(12) no
C46 C41 C42 C43 -0.3(2) no
C47 C41 C42 C43 177.98(13) no
C41 C42 C43 C44 0.0(2) no
C42 C43 C44 C45 0.1(2) no
C43 C44 C45 C46 0.2(2) no
C44 C45 C46 C41 -0.5(2) no
C42 C41 C46 C45 0.5(2) no
C47 C41 C46 C45 -177.80(13) no
N3 C4 C5 C6 0.26(19) no
O4 C4 C5 C6 -179.49(10) no
C2 N1 C6 O6 179.78(10) no
C2 N1 C6 C5 -0.65(18) no
C4 C5 C6 N1 0.62(18) no
C4 C5 C6 O6 -179.87(11) no
N1 C6 O6 C67 -178.43(10) no
C5 C6 O6 C67 2.01(17) no
C6 O6 C67 C61 179.24(10) no
O6 C67 C61 C62 -6.91(17) no
O6 C67 C61 C66 173.05(11) no
C66 C61 C62 C63 -0.3(2) no
C67 C61 C62 C63 179.66(12) no
C61 C62 C63 C64 0.2(2) no
C62 C63 C64 C65 0.0(2) no
C62 C61 C66 C65 0.3(2) no
C67 C61 C66 C65 -179.70(12) no
C63 C64 C65 C66 0.0(2) no
C61 C66 C65 C64 -0.1(2) no

loop_
_cod_related_entry_id
_cod_related_entry_database
_cod_related_entry_code
1 ChemSpider 21140445
